data_1545494
loop_
_publ_author_name
'Thayanithi, V.'
'Kumar, P. Praveen'
'Gunasekaran, B.'

_publ_section_title
;
 <small>L</small>-Glutaminium 4-methylbenzenesulfonate
;
_journal_coeditor_code BT4036
_journal_issue 2
_journal_name_full IUCrData
_journal_page_first x170162
_journal_paper_doi 10.1107/S2414314617001626
_journal_volume 2
_journal_year 2017
_chemical_formula_iupac 'C5 H10 N O4 +, C7 H7 O3 S -'
_chemical_formula_moiety 'C5 H10 N O4 +, C7 H7 O3 S -'
_chemical_formula_sum 'C12 H17 N O7 S'
_chemical_formula_weight 319.33
_chemical_name_systematic
;
<i>L</i>-Glutaminium 4-methylbenzenesulfonate
;
_space_group_IT_number 4
_symmetry_cell_setting monoclinic
_symmetry_space_group_name_Hall 'P 2yb'
_symmetry_space_group_name_H-M 'P 1 21 1'
_atom_sites_solution_hydrogens geom
_atom_sites_solution_primary direct
_atom_sites_solution_secondary difmap
_audit_creation_method SHELXL97
_cell_angle_alpha 90.00
_cell_angle_beta 92.8350(10)
_cell_angle_gamma 90.00
_cell_formula_units_Z 4
_cell_length_a 5.4540(3)
_cell_length_b 8.8013(5)
_cell_length_c 30.2297(18)
_cell_measurement_reflns_used 5436
_cell_measurement_temperature 295(2)
_cell_measurement_theta_max 33.14
_cell_measurement_theta_min 0.67
_cell_volume 1449.32(14)
_computing_cell_refinement
;
SAINT (Bruker, 2008)
;
_computing_data_collection
;
APEX2 (Bruker, 2008)
;
_computing_data_reduction
;
SAINT (Bruker, 2008)
;
_computing_molecular_graphics
;
PLATON (Spek, 2009)
;
_computing_publication_material
;
SHELXL97 (Sheldrick, 2008)
;
_computing_structure_refinement
;
SHELXL97 (Sheldrick, 2008)
;
_computing_structure_solution
;
SHELXS97 (Sheldrick, 2008)
;
_diffrn_ambient_temperature 295(2)
_diffrn_detector_area_resol_mean 0
_diffrn_measured_fraction_theta_full 0.997
_diffrn_measured_fraction_theta_max 0.929
_diffrn_measurement_device_type 'Bruker APEXII CCD'
_diffrn_measurement_method '\w and \f'
_diffrn_radiation_monochromator graphite
_diffrn_radiation_source 'fine-focus sealed tube'
_diffrn_radiation_type MoK\a
_diffrn_radiation_wavelength 0.71073
_diffrn_reflns_av_R_equivalents 0.0188
_diffrn_reflns_av_sigmaI/netI 0.0296
_diffrn_reflns_limit_h_max 8
_diffrn_reflns_limit_h_min -8
_diffrn_reflns_limit_k_max 13
_diffrn_reflns_limit_k_min -13
_diffrn_reflns_limit_l_max 45
_diffrn_reflns_limit_l_min -44
_diffrn_reflns_number 22234
_diffrn_reflns_theta_full 25.00
_diffrn_reflns_theta_max 33.14
_diffrn_reflns_theta_min 0.67
_diffrn_standards_interval_count 0
_diffrn_standards_interval_time 0
_exptl_absorpt_coefficient_mu 0.256
_exptl_absorpt_correction_T_max 0.9750
_exptl_absorpt_correction_T_min 0.9560
_exptl_absorpt_correction_type multi-scan
_exptl_absorpt_process_details
;
(SADABS; Sheldrick, 1996)
;
_exptl_crystal_colour colourless
_exptl_crystal_density_diffrn 1.463
_exptl_crystal_density_method 'not measured'
_exptl_crystal_description block
_exptl_crystal_F_000 672
_exptl_crystal_size_max 0.25
_exptl_crystal_size_mid 0.20
_exptl_crystal_size_min 0.20
_refine_diff_density_max 0.351
_refine_diff_density_min -0.292
_refine_ls_abs_structure_details
;
Flack (1983),  4563 Friedel pairs
;
_refine_ls_abs_structure_Flack 0.01(4)
_refine_ls_extinction_method none
_refine_ls_goodness_of_fit_ref 1.032
_refine_ls_hydrogen_treatment mixed
_refine_ls_matrix_type full
_refine_ls_number_parameters 414
_refine_ls_number_reflns 9991
_refine_ls_number_restraints 9
_refine_ls_restrained_S_all 1.031
_refine_ls_R_factor_all 0.0433
_refine_ls_R_factor_gt 0.0357
_refine_ls_shift/su_max 0.003
_refine_ls_shift/su_mean 0.000
_refine_ls_structure_factor_coef Fsqd
_refine_ls_weighting_details 'calc w=1/[\s^2^(Fo^2^)+(0.0469P)^2^+0.1860P] where P=(Fo^2^+2Fc^2^)/3'
_refine_ls_weighting_scheme calc
_refine_ls_wR_factor_gt 0.0869
_refine_ls_wR_factor_ref 0.0915
_reflns_number_gt 8841
_reflns_number_total 9991
_reflns_threshold_expression I>2\s(I)
_cod_data_source_file bt4036sup1.cif
_cod_data_source_block I
_cod_original_sg_symbol_H-M 'P 21'
_cod_database_code 1545494

loop_
_symmetry_equiv_pos_as_xyz
'x, y, z'
'-x, y+1/2, -z'

loop_
_atom_site_type_symbol
_atom_site_label
_atom_site_fract_x
_atom_site_fract_y
_atom_site_fract_z
_atom_site_U_iso_or_equiv
_atom_site_adp_type
_atom_site_calc_flag
_atom_site_refinement_flags
_atom_site_occupancy
_atom_site_symmetry_multiplicity
S S1 0.51194(6) 0.76994(3) 0.554874(11) 0.02313(7) Uani d . 1 1
O O1 0.6281(2) 0.91527(13) 0.54506(4) 0.0359(3) Uani d . 1 1
O O2 0.6862(2) 0.64604(13) 0.55531(4) 0.0373(3) Uani d . 1 1
O O3 0.2927(2) 0.74121(15) 0.52729(4) 0.0388(3) Uani d . 1 1
O O6 0.1221(2) 0.13029(13) 0.54256(4) 0.0357(3) Uani d . 1 1
O O7 0.4978(2) 0.19277(13) 0.56959(5) 0.0347(2) Uani d D 1 1
O O4 0.2597(3) 0.3680(3) 0.72528(4) 0.0665(5) Uani d . 1 1
H H4 0.1858 0.3789 0.7480 0.100 Uiso calc R 1 1
O O5 -0.0963(3) 0.4398(2) 0.69465(4) 0.0541(4) Uani d . 1 1
N N1 0.0337(2) 0.43370(15) 0.52645(4) 0.0244(2) Uani d D 1 1
C C10 0.0652(3) 0.40515(18) 0.60781(5) 0.0281(3) Uani d . 1 1
H H10A 0.0238 0.5114 0.6117 0.034 Uiso calc R 1 1
H H10B -0.0868 0.3478 0.6057 0.034 Uiso calc R 1 1
C C9 0.1981(2) 0.38670(14) 0.56476(4) 0.0199(2) Uani d . 1 1
H H9 0.3463 0.4499 0.5659 0.024 Uiso calc R 1 1
C C1 0.4162(3) 0.78387(17) 0.60965(5) 0.0250(3) Uani d . 1 1
C C8 0.2681(3) 0.22182(15) 0.55723(4) 0.0217(2) Uani d . 1 1
C C4 0.2677(4) 0.7993(2) 0.69645(6) 0.0445(4) Uani d . 1 1
C C2 0.5542(3) 0.7157(2) 0.64356(6) 0.0426(4) Uani d . 1 1
H H2 0.6975 0.6640 0.6376 0.051 Uiso calc R 1 1
C C12 0.1120(3) 0.3917(2) 0.69141(5) 0.0369(4) Uani d . 1 1
C C5 0.1322(4) 0.8685(2) 0.66220(7) 0.0459(4) Uani d . 1 1
H H5 -0.0092 0.9218 0.6685 0.055 Uiso calc R 1 1
C C6 0.2021(3) 0.8605(2) 0.61848(6) 0.0370(4) Uani d . 1 1
H H6 0.1070 0.9056 0.5957 0.044 Uiso calc R 1 1
C C11 0.2190(3) 0.3513(2) 0.64802(5) 0.0370(4) Uani d . 1 1
H H11A 0.2368 0.2418 0.6464 0.044 Uiso calc R 1 1
H H11B 0.3815 0.3956 0.6472 0.044 Uiso calc R 1 1
C C3 0.4782(4) 0.7246(3) 0.68669(6) 0.0544(5) Uani d . 1 1
H H3 0.5726 0.6788 0.7094 0.065 Uiso calc R 1 1
C C7 0.1889(6) 0.8037(4) 0.74348(7) 0.0708(7) Uani d . 1 1
H H7A 0.3014 0.7453 0.7620 0.106 Uiso calc R 1 1
H H7B 0.0270 0.7616 0.7447 0.106 Uiso calc R 1 1
H H7C 0.1879 0.9070 0.7537 0.106 Uiso calc R 1 1
H H7 0.532(5) 0.1074(16) 0.5614(9) 0.069(9) Uiso d D 1 1
H H1C -0.074(4) 0.368(2) 0.5168(8) 0.056(7) Uiso d D 1 1
H H1B -0.048(4) 0.516(2) 0.5314(7) 0.040(6) Uiso d D 1 1
H H1A 0.120(3) 0.438(3) 0.5027(6) 0.043(6) Uiso d D 1 1
S S2 0.47952(6) -0.07804(4) 0.944471(11) 0.02329(7) Uani d . 1 1
O O13 0.4998(2) 0.34191(13) 0.94161(4) 0.0325(2) Uani d . 1 1
H H13 0.4630 0.2548 0.9483 0.060(8) Uiso calc R 1 1
O O9 0.7071(2) -0.13081(14) 0.96616(4) 0.0345(2) Uani d . 1 1
O O8 0.2987(2) -0.19844(14) 0.93747(5) 0.0408(3) Uani d . 1 1
O O14 0.8813(2) 0.26035(14) 0.95742(5) 0.0424(3) Uani d . 1 1
O O10 0.3770(2) 0.05506(13) 0.96595(4) 0.0355(3) Uani d . 1 1
N N2 1.0071(2) 0.56332(15) 0.97136(4) 0.0251(2) Uani d D 1 1
O O11 1.0828(3) 0.4383(3) 0.80447(4) 0.0597(4) Uani d . 1 1
O O12 0.7164(3) 0.4973(2) 0.77510(5) 0.0599(5) Uani d . 1 1
H H12 0.7879 0.4869 0.7521 0.115(14) Uiso calc R 1 1
C C21 0.8273(3) 0.51769(15) 0.93531(4) 0.0205(2) Uani d . 1 1
H H21 0.6884 0.5885 0.9340 0.025 Uiso calc R 1 1
C C13 0.5501(3) -0.01743(16) 0.89089(5) 0.0256(3) Uani d . 1 1
C C20 0.7386(3) 0.35883(16) 0.94638(5) 0.0241(3) Uani d . 1 1
C C22 0.9485(3) 0.51528(17) 0.89077(5) 0.0269(3) Uani d . 1 1
H H22A 1.0358 0.6100 0.8869 0.032 Uiso calc R 1 1
H H22B 1.0670 0.4331 0.8906 0.032 Uiso calc R 1 1
C C23 0.7601(3) 0.4941(2) 0.85277(5) 0.0395(4) Uani d . 1 1
H H23A 0.6608 0.4058 0.8588 0.047 Uiso calc R 1 1
H H23B 0.6523 0.5818 0.8514 0.047 Uiso calc R 1 1
C C24 0.8682(3) 0.4742(2) 0.80852(5) 0.0370(4) Uani d . 1 1
C C14 0.3910(3) 0.0751(2) 0.86642(6) 0.0368(3) Uani d . 1 1
H H14 0.2494 0.1112 0.8788 0.044 Uiso calc R 1 1
C C18 0.7653(3) -0.0665(2) 0.87305(6) 0.0380(3) Uani d . 1 1
H H18 0.8775 -0.1248 0.8899 0.046 Uiso calc R 1 1
C C16 0.6499(4) 0.0616(2) 0.80408(6) 0.0404(4) Uani d . 1 1
C C15 0.4420(4) 0.1144(2) 0.82343(6) 0.0438(4) Uani d . 1 1
H H15 0.3341 0.1776 0.8073 0.053 Uiso calc R 1 1
C C17 0.8114(4) -0.0275(3) 0.82973(6) 0.0470(5) Uani d . 1 1
H H17 0.9545 -0.0621 0.8176 0.056 Uiso calc R 1 1
C C19 0.6998(5) 0.1001(3) 0.75667(7) 0.0622(6) Uani d . 1 1
H H19A 0.6648 0.0133 0.7382 0.093 Uiso calc R 1 1
H H19B 0.8691 0.1281 0.7548 0.093 Uiso calc R 1 1
H H19C 0.5972 0.1835 0.7469 0.093 Uiso calc R 1 1
H H2C 1.114(3) 0.496(2) 0.9792(8) 0.051(7) Uiso d D 1 1
H H2B 1.101(4) 0.637(2) 0.9645(8) 0.058(7) Uiso d D 1 1
H H2A 0.937(4) 0.576(3) 0.9961(5) 0.054(7) Uiso d D 1 1

loop_
_atom_site_aniso_label
_atom_site_aniso_U_11
_atom_site_aniso_U_22
_atom_site_aniso_U_33
_atom_site_aniso_U_12
_atom_site_aniso_U_13
_atom_site_aniso_U_23
S1 0.02595(16) 0.01870(14) 0.02521(16) 0.00330(12) 0.00599(12) -0.00040(12)
O1 0.0419(6) 0.0222(5) 0.0456(7) -0.0002(5) 0.0214(5) 0.0001(5)
O2 0.0428(6) 0.0295(6) 0.0406(6) 0.0157(5) 0.0118(5) -0.0005(5)
O3 0.0410(6) 0.0429(7) 0.0316(6) 0.0009(5) -0.0061(5) -0.0024(5)
O6 0.0406(6) 0.0229(5) 0.0423(6) -0.0007(5) -0.0114(5) -0.0041(5)
O7 0.0291(5) 0.0253(5) 0.0493(7) 0.0082(4) -0.0030(5) -0.0074(5)
O4 0.0642(10) 0.1150(15) 0.0196(6) 0.0341(10) -0.0059(6) -0.0049(7)
O5 0.0538(8) 0.0846(11) 0.0241(6) 0.0257(8) 0.0052(5) 0.0033(7)
N1 0.0299(6) 0.0234(5) 0.0197(5) 0.0069(5) 0.0005(4) 0.0019(5)
C10 0.0332(7) 0.0324(7) 0.0186(6) 0.0081(6) 0.0019(5) -0.0023(5)
C9 0.0228(6) 0.0180(5) 0.0189(5) 0.0016(4) 0.0000(5) -0.0013(4)
C1 0.0276(6) 0.0226(6) 0.0254(6) 0.0007(5) 0.0066(5) -0.0004(5)
C8 0.0293(6) 0.0183(5) 0.0175(5) 0.0026(5) 0.0011(5) 0.0003(4)
C4 0.0560(11) 0.0462(10) 0.0325(8) -0.0029(8) 0.0146(8) -0.0039(7)
C2 0.0388(9) 0.0578(11) 0.0312(8) 0.0176(8) 0.0029(7) 0.0016(8)
C12 0.0464(9) 0.0440(9) 0.0199(6) 0.0086(7) -0.0010(6) 0.0000(6)
C5 0.0456(10) 0.0503(10) 0.0438(10) 0.0121(8) 0.0215(8) -0.0010(8)
C6 0.0329(8) 0.0409(9) 0.0379(9) 0.0101(6) 0.0096(7) 0.0044(7)
C11 0.0439(9) 0.0463(9) 0.0205(7) 0.0143(7) -0.0005(6) -0.0018(6)
C3 0.0629(13) 0.0717(14) 0.0284(8) 0.0182(11) 0.0001(8) 0.0041(9)
C7 0.0957(19) 0.0847(19) 0.0346(10) -0.0002(16) 0.0273(12) -0.0037(12)
S2 0.02485(15) 0.01980(15) 0.02554(16) -0.00294(12) 0.00467(12) 0.00029(12)
O13 0.0313(5) 0.0265(5) 0.0398(6) -0.0075(4) 0.0030(5) 0.0005(5)
O9 0.0326(6) 0.0406(6) 0.0301(6) 0.0033(5) -0.0009(5) 0.0021(5)
O8 0.0439(7) 0.0346(6) 0.0439(7) -0.0192(5) 0.0029(6) 0.0038(5)
O14 0.0424(7) 0.0277(5) 0.0557(8) -0.0020(5) -0.0122(6) 0.0121(6)
O10 0.0439(6) 0.0264(5) 0.0379(6) 0.0024(5) 0.0199(5) -0.0007(5)
N2 0.0313(6) 0.0243(5) 0.0194(5) -0.0073(5) -0.0003(5) -0.0022(4)
O11 0.0579(9) 0.0969(13) 0.0246(6) 0.0214(9) 0.0033(6) -0.0027(8)
O12 0.0609(9) 0.0978(13) 0.0202(6) 0.0163(9) -0.0061(6) -0.0025(7)
C21 0.0261(6) 0.0183(5) 0.0167(5) -0.0018(4) -0.0015(5) -0.0003(4)
C13 0.0288(7) 0.0227(6) 0.0256(7) -0.0025(5) 0.0039(5) -0.0006(5)
C20 0.0326(7) 0.0217(6) 0.0178(6) -0.0042(5) -0.0008(5) 0.0002(5)
C22 0.0328(7) 0.0296(7) 0.0183(6) -0.0035(5) 0.0022(5) 0.0009(5)
C23 0.0399(9) 0.0594(11) 0.0190(7) -0.0061(8) -0.0003(6) -0.0016(7)
C24 0.0485(10) 0.0425(9) 0.0195(6) 0.0005(7) -0.0018(7) -0.0011(6)
C14 0.0343(8) 0.0421(9) 0.0342(8) 0.0102(7) 0.0023(6) 0.0011(7)
C18 0.0365(8) 0.0452(9) 0.0329(8) 0.0109(7) 0.0082(6) 0.0064(7)
C16 0.0540(10) 0.0374(8) 0.0302(8) -0.0039(8) 0.0057(7) 0.0024(7)
C15 0.0520(10) 0.0450(10) 0.0337(8) 0.0105(8) -0.0030(8) 0.0086(8)
C17 0.0456(10) 0.0625(12) 0.0339(9) 0.0077(9) 0.0132(8) 0.0030(9)
C19 0.0857(17) 0.0677(15) 0.0342(10) 0.0071(13) 0.0117(10) 0.0102(10)

loop_
_atom_type_symbol
_atom_type_description
_atom_type_scat_dispersion_real
_atom_type_scat_dispersion_imag
_atom_type_scat_source
C C 0.0033 0.0016 'International Tables Vol C Tables 4.2.6.8 and 6.1.1.4'
H H 0.0000 0.0000 'International Tables Vol C Tables 4.2.6.8 and 6.1.1.4'
N N 0.0061 0.0033 'International Tables Vol C Tables 4.2.6.8 and 6.1.1.4'
O O 0.0106 0.0060 'International Tables Vol C Tables 4.2.6.8 and 6.1.1.4'
S S 0.1246 0.1234 'International Tables Vol C Tables 4.2.6.8 and 6.1.1.4'

loop_
_geom_angle_atom_site_label_1
_geom_angle_atom_site_label_2
_geom_angle_atom_site_label_3
_geom_angle_site_symmetry_1
_geom_angle
O3 S1 O2 . 113.44(8)
O3 S1 O1 . 112.93(8)
O2 S1 O1 . 111.71(7)
O3 S1 C1 . 106.17(7)
O2 S1 C1 . 105.59(7)
O1 S1 C1 . 106.28(7)
C8 O7 H7 . 108.7(19)
C12 O4 H4 . 109.5
C9 N1 H1C . 117.0(18)
C9 N1 H1B . 113.1(15)
H1C N1 H1B . 106(2)
C9 N1 H1A . 108.7(14)
H1C N1 H1A . 98(2)
H1B N1 H1A . 114(2)
C11 C10 C9 . 112.44(12)
C11 C10 H10A . 109.1
C9 C10 H10A . 109.1
C11 C10 H10B . 109.1
C9 C10 H10B . 109.1
H10A C10 H10B . 107.8
N1 C9 C8 . 107.16(11)
N1 C9 C10 . 109.87(11)
C8 C9 C10 . 111.21(11)
N1 C9 H9 . 109.5
C8 C9 H9 . 109.5
C10 C9 H9 . 109.5
C2 C1 C6 . 120.18(15)
C2 C1 S1 . 119.42(12)
C6 C1 S1 . 120.39(12)
O6 C8 O7 . 125.40(13)
O6 C8 C9 . 121.88(13)
O7 C8 C9 . 112.70(12)
C3 C4 C5 . 118.25(17)
C3 C4 C7 . 119.8(2)
C5 C4 C7 . 121.9(2)
C1 C2 C3 . 119.73(16)
C1 C2 H2 . 120.1
C3 C2 H2 . 120.1
O5 C12 O4 . 122.72(16)
O5 C12 C11 . 123.67(15)
O4 C12 C11 . 113.60(15)
C4 C5 C6 . 121.72(17)
C4 C5 H5 . 119.1
C6 C5 H5 . 119.1
C1 C6 C5 . 118.65(17)
C1 C6 H6 . 120.7
C5 C6 H6 . 120.7
C12 C11 C10 . 113.67(13)
C12 C11 H11A . 108.8
C10 C11 H11A . 108.8
C12 C11 H11B . 108.8
C10 C11 H11B . 108.8
H11A C11 H11B . 107.7
C4 C3 C2 . 121.45(18)
C4 C3 H3 . 119.3
C2 C3 H3 . 119.3
C4 C7 H7A . 109.5
C4 C7 H7B . 109.5
H7A C7 H7B . 109.5
C4 C7 H7C . 109.5
H7A C7 H7C . 109.5
H7B C7 H7C . 109.5
O9 S2 O8 . 113.01(8)
O9 S2 O10 . 113.11(8)
O8 S2 O10 . 112.10(7)
O9 S2 C13 . 106.90(7)
O8 S2 C13 . 105.28(7)
O10 S2 C13 . 105.70(7)
C20 O13 H13 . 109.5
O14 O14 C20 1 0(10)
C21 N2 H2C . 115.5(17)
C21 N2 H2B . 114.2(16)
H2C N2 H2B . 100(2)
C21 N2 H2A . 111.4(16)
H2C N2 H2A . 100(2)
H2B N2 H2A . 114(2)
C24 O12 H12 . 109.5
N2 C21 C20 . 107.03(11)
N2 C21 C22 . 110.56(11)
C20 C21 C22 . 109.67(11)
N2 C21 H21 . 109.8
C20 C21 H21 . 109.8
C22 C21 H21 . 109.8
C14 C13 C18 . 119.89(15)
C14 C13 S2 . 120.71(12)
C18 C13 S2 . 119.38(12)
O14 C20 O14 1 0.00(15)
O14 C20 O13 1 125.09(14)
O14 C20 O13 . 125.09(14)
O14 C20 C21 1 121.01(14)
O14 C20 C21 . 121.01(14)
O13 C20 C21 . 113.88(12)
C23 C22 C21 . 111.28(13)
C23 C22 H22A . 109.4
C21 C22 H22A . 109.4
C23 C22 H22B . 109.4
C21 C22 H22B . 109.4
H22A C22 H22B . 108.0
C24 C23 C22 . 114.17(15)
C24 C23 H23A . 108.7
C22 C23 H23A . 108.7
C24 C23 H23B . 108.7
C22 C23 H23B . 108.7
H23A C23 H23B . 107.6
O11 C24 O12 . 122.82(17)
O11 C24 C23 . 122.67(15)
O12 C24 C23 . 114.51(16)
C13 C14 C15 . 120.04(16)
C13 C14 H14 . 120.0
C15 C14 H14 . 120.0
C13 C18 C17 . 119.12(16)
C13 C18 H18 . 120.4
C17 C18 H18 . 120.4
C15 C16 C17 . 117.71(17)
C15 C16 C19 . 121.06(19)
C17 C16 C19 . 121.23(19)
C16 C15 C14 . 121.30(17)
C16 C15 H15 . 119.4
C14 C15 H15 . 119.4
C16 C17 C18 . 121.84(18)
C16 C17 H17 . 119.1
C18 C17 H17 . 119.1
C16 C19 H19A . 109.5
C16 C19 H19B . 109.5
H19A C19 H19B . 109.5
C16 C19 H19C . 109.5
H19A C19 H19C . 109.5
H19B C19 H19C . 109.5

loop_
_geom_bond_atom_site_label_1
_geom_bond_atom_site_label_2
_geom_bond_site_symmetry_2
_geom_bond_distance
S1 O3 . 1.4460(12)
S1 O2 . 1.4461(11)
S1 O1 . 1.4642(12)
S1 C1 . 1.7650(14)
O6 C8 . 1.2021(18)
O7 C8 . 1.3144(18)
O7 H7 . 0.816(10)
O4 C12 . 1.288(2)
O4 H4 . 0.8200
O5 C12 . 1.221(2)
N1 C9 . 1.4877(17)
N1 H1C . 0.863(10)
N1 H1B . 0.867(15)
N1 H1A . 0.878(15)
C10 C11 . 1.518(2)
C10 C9 . 1.5295(19)
C10 H10A . 0.9700
C10 H10B . 0.9700
C9 C8 . 1.5205(18)
C9 H9 . 0.9800
C1 C2 . 1.379(2)
C1 C6 . 1.385(2)
C4 C3 . 1.368(3)
C4 C5 . 1.383(3)
C4 C7 . 1.506(3)
C2 C3 . 1.390(3)
C2 H2 . 0.9300
C12 C11 . 1.504(2)
C5 C6 . 1.395(3)
C5 H5 . 0.9300
C6 H6 . 0.9300
C11 H11A . 0.9700
C11 H11B . 0.9700
C3 H3 . 0.9300
C7 H7A . 0.9600
C7 H7B . 0.9600
C7 H7C . 0.9600
S2 O9 . 1.4511(12)
S2 O8 . 1.4558(12)
S2 O10 . 1.4637(12)
S2 C13 . 1.7657(15)
O13 C20 . 1.3115(18)
O13 H13 . 0.8200
O14 O14 1 0.000(4)
O14 C20 . 1.2012(19)
N2 C21 . 1.4849(18)
N2 H2C . 0.855(9)
N2 H2B . 0.858(7)
N2 H2A . 0.866(10)
O11 C24 . 1.224(2)
O12 C24 . 1.290(2)
O12 H12 . 0.8200
C21 C20 . 1.5221(19)
C21 C22 . 1.5293(19)
C21 H21 . 0.9800
C13 C14 . 1.378(2)
C13 C18 . 1.385(2)
C20 O14 1 1.2012(19)
C22 C23 . 1.514(2)
C22 H22A . 0.9700
C22 H22B . 0.9700
C23 C24 . 1.499(2)
C23 H23A . 0.9700
C23 H23B . 0.9700
C14 C15 . 1.386(2)
C14 H14 . 0.9300
C18 C17 . 1.389(2)
C18 H18 . 0.9300
C16 C15 . 1.382(3)
C16 C17 . 1.387(3)
C16 C19 . 1.510(3)
C15 H15 . 0.9300
C17 H17 . 0.9300
C19 H19A . 0.9600
C19 H19B . 0.9600
C19 H19C . 0.9600

loop_
_geom_hbond_atom_site_label_D
_geom_hbond_atom_site_label_H
_geom_hbond_atom_site_label_A
_geom_hbond_site_symmetry_A
_geom_hbond_distance_DH
_geom_hbond_distance_HA
_geom_hbond_distance_DA
_geom_hbond_angle_DHA
N1 H1C O6 . 0.863(10) 2.46(3) 2.7527(17) 100.4(18)
C2 H2 O2 . 0.93 2.49 2.864(2) 104.2
C18 H18 O9 . 0.93 2.53 2.904(2) 104.4
N1 H1B O2 1_455 0.867(15) 2.011(17) 2.8301(16) 157(2)
N2 H2B O8 1_665 0.858(7) 2.004(8) 2.8524(17) 170(2)
O7 H7 O1 1_545 0.816(10) 1.844(10) 2.6592(16) 176(3)
C6 H6 O6 1_565 0.93 2.55 3.316(2) 139.7
N2 H2C O14 1 0.855(9) 2.50(2) 2.7803(18) 99.9(17)
N1 H1C O3 2_546 0.863(10) 2.072(13) 2.8969(18) 160(2)
N2 H2C O9 2_757 0.855(9) 2.184(16) 2.9369(18) 147(2)
N1 H1A O1 2_646 0.878(15) 2.052(16) 2.9150(16) 167(2)
N2 H2A O10 2_657 0.866(10) 2.114(15) 2.8947(17) 150(2)

loop_
_geom_torsion_atom_site_label_1
_geom_torsion_atom_site_label_2
_geom_torsion_atom_site_label_3
_geom_torsion_atom_site_label_4
_geom_torsion_site_symmetry_1
_geom_torsion_site_symmetry_4
_geom_torsion
C11 C10 C9 N1 . . 177.06(13)
C11 C10 C9 C8 . . 58.59(17)
O3 S1 C1 C2 . . 137.98(15)
O2 S1 C1 C2 . . 17.26(16)
O1 S1 C1 C2 . . -101.53(15)
O3 S1 C1 C6 . . -40.99(15)
O2 S1 C1 C6 . . -161.71(14)
O1 S1 C1 C6 . . 79.50(15)
N1 C9 C8 O6 . . -40.23(18)
C10 C9 C8 O6 . . 79.86(17)
N1 C9 C8 O7 . . 141.59(12)
C10 C9 C8 O7 . . -98.32(14)
C6 C1 C2 C3 . . -0.2(3)
S1 C1 C2 C3 . . -179.20(17)
C3 C4 C5 C6 . . 1.6(3)
C7 C4 C5 C6 . . -178.1(2)
C2 C1 C6 C5 . . 0.8(3)
S1 C1 C6 C5 . . 179.78(15)
C4 C5 C6 C1 . . -1.5(3)
O5 C12 C11 C10 . . 11.8(3)
O4 C12 C11 C10 . . -169.55(18)
C9 C10 C11 C12 . . 170.29(14)
C5 C4 C3 C2 . . -0.9(4)
C7 C4 C3 C2 . . 178.8(2)
C1 C2 C3 C4 . . 0.3(4)
O9 S2 C13 C14 . . -162.57(14)
O8 S2 C13 C14 . . 77.01(15)
O10 S2 C13 C14 . . -41.80(16)
O9 S2 C13 C18 . . 18.89(16)
O8 S2 C13 C18 . . -101.54(15)
O10 S2 C13 C18 . . 139.65(14)
O14 O14 C20 O13 1 . 0.0(6)
O14 O14 C20 C21 1 . 0.0(6)
N2 C21 C20 O14 . 1 -47.36(18)
C22 C21 C20 O14 . 1 72.62(18)
N2 C21 C20 O14 . . -47.36(18)
C22 C21 C20 O14 . . 72.62(18)
N2 C21 C20 O13 . . 134.14(13)
C22 C21 C20 O13 . . -105.88(14)
N2 C21 C22 C23 . . -170.78(13)
C20 C21 C22 C23 . . 71.43(16)
C21 C22 C23 C24 . . -173.86(14)
C22 C23 C24 O11 . . 18.2(3)
C22 C23 C24 O12 . . -162.05(18)
C18 C13 C14 C15 . . 2.4(3)
S2 C13 C14 C15 . . -176.17(15)
C14 C13 C18 C17 . . -3.2(3)
S2 C13 C18 C17 . . 175.38(16)
C17 C16 C15 C14 . . -2.5(3)
C19 C16 C15 C14 . . 177.8(2)
C13 C14 C15 C16 . . 0.5(3)
C15 C16 C17 C18 . . 1.6(3)
C19 C16 C17 C18 . . -178.6(2)
C13 C18 C17 C16 . . 1.2(3)

_cod_database_fobs_code 1545494
